data_7708481
loop_
_publ_author_name
'Siewert, Jan-Erik'
'Schumann, Andr\'e'
'Hering-Junghans, Christian'

_publ_section_title
;
 Phosphine-catalysed reductive coupling of Dihalophosphanes
;
_journal_name_full 'Dalton Transactions'
_journal_paper_doi 10.1039/D1DT03095G
_journal_year 2021
_chemical_formula_moiety 'C19 H29 N2 P'
_chemical_formula_sum 'C19 H29 N2 P'
_chemical_formula_weight 316.41
_space_group_crystal_system monoclinic
_space_group_IT_number 14
_space_group_name_Hall '-P 2yn'
_space_group_name_H-M_alt 'P 1 21/n 1'
_atom_sites_solution_hydrogens geom
_audit_creation_method SHELXL-2014/7
_audit_update_record
;
2021-07-23 deposited with the CCDC.	2021-09-28 downloaded from the CCDC.
;
_cell_angle_alpha 90
_cell_angle_beta 115.911(2)
_cell_angle_gamma 90
_cell_formula_units_Z 4
_cell_length_a 14.2549(15)
_cell_length_b 9.7910(10)
_cell_length_c 14.6252(15)
_cell_measurement_reflns_used 6943
_cell_measurement_temperature 150(2)
_cell_measurement_theta_max 29.13
_cell_measurement_theta_min 2.59
_cell_volume 1836.0(3)
_computing_cell_refinement 'SAINT (Bruker, 2013)'
_computing_data_collection 'APEX2 (Bruker, 2014)'
_computing_data_reduction SAINT
_computing_molecular_graphics 'ORTEP-3v2.01 (Farrugia, 1997)'
_computing_publication_material 'SHELXL-2014/7 (Sheldrick, 2014)'
_computing_structure_refinement 'SHELXL-2014/7 (Sheldrick, 2014)'
_computing_structure_solution 'SHELXT (Sheldrick, 2015)'
_diffrn_ambient_temperature 150(2)
_diffrn_measured_fraction_theta_full 1.000
_diffrn_measured_fraction_theta_max 0.997
_diffrn_measurement_device_type 'Bruker APEX-II CCD'
_diffrn_measurement_method '\f and \w scans'
_diffrn_radiation_type MoK\a
_diffrn_radiation_wavelength 0.71073
_diffrn_reflns_av_R_equivalents 0.0296
_diffrn_reflns_av_unetI/netI 0.0253
_diffrn_reflns_Laue_measured_fraction_full 1.000
_diffrn_reflns_Laue_measured_fraction_max 0.997
_diffrn_reflns_limit_h_max 19
_diffrn_reflns_limit_h_min -14
_diffrn_reflns_limit_k_max 13
_diffrn_reflns_limit_k_min -13
_diffrn_reflns_limit_l_max 19
_diffrn_reflns_limit_l_min -20
_diffrn_reflns_number 21175
_diffrn_reflns_point_group_measured_fraction_full 1.000
_diffrn_reflns_point_group_measured_fraction_max 0.997
_diffrn_reflns_theta_full 25.242
_diffrn_reflns_theta_max 29.192
_diffrn_reflns_theta_min 1.664
_exptl_absorpt_coefficient_mu 0.149
_exptl_absorpt_correction_T_max 0.978
_exptl_absorpt_correction_T_min 0.936
_exptl_absorpt_correction_type multi-scan
_exptl_absorpt_process_details 'SADABS 2014/5'
_exptl_crystal_colour yellow
_exptl_crystal_density_diffrn 1.145
_exptl_crystal_description block
_exptl_crystal_F_000 688
_exptl_crystal_size_max 0.450
_exptl_crystal_size_mid 0.250
_exptl_crystal_size_min 0.150
_refine_diff_density_max 0.423
_refine_diff_density_min -0.169
_refine_diff_density_rms 0.050
_refine_ls_extinction_method none
_refine_ls_goodness_of_fit_ref 1.014
_refine_ls_hydrogen_treatment constr
_refine_ls_matrix_type full
_refine_ls_number_parameters 207
_refine_ls_number_reflns 4961
_refine_ls_number_restraints 0
_refine_ls_restrained_S_all 1.014
_refine_ls_R_factor_all 0.0530
_refine_ls_R_factor_gt 0.0407
_refine_ls_shift/su_max 0.000
_refine_ls_shift/su_mean 0.000
_refine_ls_structure_factor_coef Fsqd
_refine_ls_weighting_details 'w=1/[\s^2^(Fo^2^)+(0.0569P)^2^+0.6139P] where P=(Fo^2^+2Fc^2^)/3'
_refine_ls_weighting_scheme calc
_refine_ls_wR_factor_gt 0.1017
_refine_ls_wR_factor_ref 0.1118
_reflns_Friedel_coverage 0.000
_reflns_number_gt 4003
_reflns_number_total 4961
_reflns_threshold_expression 'I > 2\s(I)'
_cod_data_source_file d1dt03095g2.cif
_cod_data_source_block ax2141_DipPIMe4_cmpd_5
_cod_original_sg_symbol_H-M 'P 21/n'
_cod_database_code 7708481
_shelx_shelxl_version_number 2014/7
_shelx_space_group_comment
;
The symmetry employed for this shelxl refinement is uniquely defined
by the following loop, which should always be used as a source of
symmetry information in preference to the above space-group names.
They are only intended as comments.
;
_shelx_estimated_absorpt_t_min 0.936
_shelx_estimated_absorpt_t_max 0.978

loop_
_space_group_symop_operation_xyz
'x, y, z'
'-x+1/2, y+1/2, -z+1/2'
'-x, -y, -z'
'x-1/2, -y-1/2, z-1/2'

loop_
_atom_site_label
_atom_site_type_symbol
_atom_site_fract_x
_atom_site_fract_y
_atom_site_fract_z
_atom_site_U_iso_or_equiv
_atom_site_adp_type
_atom_site_occupancy
_atom_site_site_symmetry_order
_atom_site_calc_flag
_atom_site_refinement_flags_posn
_atom_site_refinement_flags_adp
_atom_site_refinement_flags_occupancy
_atom_site_disorder_assembly
_atom_site_disorder_group
P1 P 0.33928(2) 0.34694(3) 0.56690(2) 0.02410(10) Uani 1 1 d . . . . .
N1 N 0.23535(8) 0.60722(10) 0.49146(8) 0.0222(2) Uani 1 1 d . . . . .
N2 N 0.40452(8) 0.60670(11) 0.55653(8) 0.0227(2) Uani 1 1 d . . . . .
C1 C 0.20649(9) 0.27431(11) 0.50225(9) 0.0203(2) Uani 1 1 d . . . . .
C2 C 0.16151(9) 0.21573(12) 0.56284(9) 0.0218(2) Uani 1 1 d . . . . .
C3 C 0.06163(10) 0.15991(13) 0.51551(10) 0.0260(3) Uani 1 1 d . . . . .
H3 H 0.0311 0.1220 0.5560 0.031 Uiso 1 1 calc R U . . .
C4 C 0.00600(10) 0.15868(13) 0.41059(10) 0.0276(3) Uani 1 1 d . . . . .
H4 H -0.0626 0.1222 0.3798 0.033 Uiso 1 1 calc R U . . .
C5 C 0.05057(9) 0.21064(13) 0.35089(10) 0.0252(3) Uani 1 1 d . . . . .
H5 H 0.0127 0.2077 0.2790 0.030 Uiso 1 1 calc R U . . .
C6 C 0.15057(9) 0.26756(12) 0.39484(9) 0.0217(2) Uani 1 1 d . . . . .
C7 C 0.22122(11) 0.21033(14) 0.67818(10) 0.0291(3) Uani 1 1 d . . . . .
H7 H 0.2654 0.2943 0.7004 0.035 Uiso 1 1 calc R U . . .
C8 C 0.15182(14) 0.20838(19) 0.73384(12) 0.0451(4) Uani 1 1 d . . . . .
H8A H 0.1012 0.2832 0.7088 0.068 Uiso 1 1 calc R U . . .
H8B H 0.1951 0.2197 0.8070 0.068 Uiso 1 1 calc R U . . .
H8C H 0.1147 0.1210 0.7213 0.068 Uiso 1 1 calc R U . . .
C9 C 0.29478(12) 0.08705(16) 0.70989(12) 0.0406(4) Uani 1 1 d . . . . .
H9A H 0.2538 0.0027 0.6892 0.061 Uiso 1 1 calc R U . . .
H9B H 0.3361 0.0873 0.7839 0.061 Uiso 1 1 calc R U . . .
H9C H 0.3416 0.0922 0.6769 0.061 Uiso 1 1 calc R U . . .
C10 C 0.19715(10) 0.31644(14) 0.32472(9) 0.0273(3) Uani 1 1 d . . . . .
H10 H 0.2532 0.3841 0.3629 0.033 Uiso 1 1 calc R U . . .
C11 C 0.24747(13) 0.19520(17) 0.29693(13) 0.0400(3) Uani 1 1 d . . . . .
H11A H 0.3019 0.1557 0.3590 0.060 Uiso 1 1 calc R U . . .
H11B H 0.2784 0.2264 0.2525 0.060 Uiso 1 1 calc R U . . .
H11C H 0.1943 0.1259 0.2615 0.060 Uiso 1 1 calc R U . . .
C12 C 0.11818(14) 0.3856(2) 0.22820(13) 0.0494(4) Uani 1 1 d . . . . .
H12A H 0.1538 0.4196 0.1886 0.074 Uiso 1 1 calc R U . . .
H12B H 0.0855 0.4622 0.2465 0.074 Uiso 1 1 calc R U . . .
H12C H 0.0645 0.3196 0.1875 0.074 Uiso 1 1 calc R U . . .
C13 C 0.32042(9) 0.52271(12) 0.53488(9) 0.0202(2) Uani 1 1 d . . . . .
C14 C 0.26757(10) 0.74228(12) 0.48675(9) 0.0243(2) Uani 1 1 d . . . . .
C15 C 0.37257(10) 0.74155(13) 0.52819(9) 0.0251(3) Uani 1 1 d . . . . .
C16 C 0.12906(10) 0.57232(14) 0.47331(12) 0.0326(3) Uani 1 1 d . . . . .
H16A H 0.0917 0.5340 0.4049 0.049 Uiso 1 1 calc R U . . .
H16B H 0.0931 0.6547 0.4792 0.049 Uiso 1 1 calc R U . . .
H16C H 0.1311 0.5048 0.5236 0.049 Uiso 1 1 calc R U . . .
C17 C 0.51163(10) 0.56168(15) 0.61412(11) 0.0305(3) Uani 1 1 d . . . . .
H17A H 0.5295 0.5633 0.6869 0.046 Uiso 1 1 calc R U . . .
H17B H 0.5585 0.6229 0.6006 0.046 Uiso 1 1 calc R U . . .
H17C H 0.5192 0.4685 0.5938 0.046 Uiso 1 1 calc R U . . .
C18 C 0.19202(12) 0.85667(14) 0.44327(12) 0.0357(3) Uani 1 1 d . . . . .
H18A H 0.1570 0.8743 0.4867 0.054 Uiso 1 1 calc R U . . .
H18B H 0.1400 0.8320 0.3749 0.054 Uiso 1 1 calc R U . . .
H18C H 0.2293 0.9390 0.4396 0.054 Uiso 1 1 calc R U . . .
C19 C 0.44853(12) 0.85414(15) 0.54639(12) 0.0370(3) Uani 1 1 d . . . . .
H19A H 0.4108 0.9400 0.5208 0.056 Uiso 1 1 calc R U . . .
H19B H 0.4915 0.8343 0.5109 0.056 Uiso 1 1 calc R U . . .
H19C H 0.4933 0.8624 0.6195 0.056 Uiso 1 1 calc R U . . .

loop_
_atom_site_aniso_label
_atom_site_aniso_U_11
_atom_site_aniso_U_22
_atom_site_aniso_U_33
_atom_site_aniso_U_23
_atom_site_aniso_U_13
_atom_site_aniso_U_12
P1 0.01858(15) 0.02220(16) 0.02487(18) 0.00338(12) 0.00333(12) -0.00210(11)
N1 0.0210(5) 0.0208(5) 0.0234(5) -0.0005(4) 0.0083(4) -0.0013(4)
N2 0.0211(5) 0.0241(5) 0.0214(5) -0.0014(4) 0.0080(4) -0.0056(4)
C1 0.0197(5) 0.0170(5) 0.0218(6) 0.0016(4) 0.0069(4) -0.0001(4)
C2 0.0253(6) 0.0179(5) 0.0215(6) 0.0005(4) 0.0097(5) -0.0007(4)
C3 0.0262(6) 0.0236(6) 0.0309(7) 0.0023(5) 0.0151(5) -0.0027(5)
C4 0.0199(5) 0.0269(6) 0.0316(7) -0.0001(5) 0.0071(5) -0.0046(5)
C5 0.0221(6) 0.0251(6) 0.0221(6) 0.0009(5) 0.0039(5) -0.0028(5)
C6 0.0227(5) 0.0190(5) 0.0214(6) 0.0023(4) 0.0077(5) -0.0005(4)
C7 0.0367(7) 0.0275(6) 0.0206(6) 0.0008(5) 0.0102(5) -0.0059(5)
C8 0.0627(11) 0.0505(9) 0.0309(8) -0.0049(7) 0.0285(8) -0.0122(8)
C9 0.0435(8) 0.0375(8) 0.0287(7) 0.0106(6) 0.0045(6) 0.0014(7)
C10 0.0288(6) 0.0301(6) 0.0208(6) 0.0018(5) 0.0088(5) -0.0068(5)
C11 0.0430(8) 0.0438(8) 0.0419(9) -0.0040(7) 0.0267(7) -0.0052(7)
C12 0.0484(9) 0.0618(11) 0.0348(8) 0.0241(8) 0.0151(7) 0.0005(8)
C13 0.0193(5) 0.0227(5) 0.0172(5) -0.0014(4) 0.0067(4) -0.0035(4)
C14 0.0316(6) 0.0209(5) 0.0223(6) -0.0004(4) 0.0135(5) -0.0021(5)
C15 0.0322(6) 0.0232(6) 0.0223(6) -0.0026(4) 0.0142(5) -0.0070(5)
C16 0.0220(6) 0.0266(6) 0.0480(8) -0.0014(6) 0.0142(6) -0.0003(5)
C17 0.0198(6) 0.0363(7) 0.0303(7) -0.0030(5) 0.0062(5) -0.0059(5)
C18 0.0418(8) 0.0243(6) 0.0419(8) 0.0037(6) 0.0191(7) 0.0039(6)
C19 0.0406(8) 0.0304(7) 0.0409(8) -0.0031(6) 0.0186(7) -0.0148(6)

loop_
_atom_type_symbol
_atom_type_description
_atom_type_scat_dispersion_real
_atom_type_scat_dispersion_imag
_atom_type_scat_source
C C 0.0033 0.0016 'International Tables Vol C Tables 4.2.6.8 and 6.1.1.4'
H H 0.0000 0.0000 'International Tables Vol C Tables 4.2.6.8 and 6.1.1.4'
N N 0.0061 0.0033 'International Tables Vol C Tables 4.2.6.8 and 6.1.1.4'
P P 0.1023 0.0942 'International Tables Vol C Tables 4.2.6.8 and 6.1.1.4'

loop_
_geom_angle_atom_site_label_1
_geom_angle_atom_site_label_2
_geom_angle_atom_site_label_3
_geom_angle
_geom_angle_site_symmetry_1
_geom_angle_site_symmetry_3
_geom_angle_publ_flag
C13 P1 C1 103.60(5) . . ?
C13 N1 C14 110.28(10) . . ?
C13 N1 C16 125.43(10) . . ?
C14 N1 C16 122.98(10) . . ?
C13 N2 C15 111.03(10) . . ?
C13 N2 C17 122.88(11) . . ?
C15 N2 C17 125.56(10) . . ?
C6 C1 C2 118.89(10) . . ?
C6 C1 P1 122.57(9) . . ?
C2 C1 P1 118.43(9) . . ?
C3 C2 C1 119.30(11) . . ?
C3 C2 C7 119.46(11) . . ?
C1 C2 C7 121.23(11) . . ?
C4 C3 C2 121.28(11) . . ?
C4 C3 H3 119.4 . . ?
C2 C3 H3 119.4 . . ?
C5 C4 C3 119.86(11) . . ?
C5 C4 H4 120.1 . . ?
C3 C4 H4 120.1 . . ?
C4 C5 C6 120.94(12) . . ?
C4 C5 H5 119.5 . . ?
C6 C5 H5 119.5 . . ?
C5 C6 C1 119.61(11) . . ?
C5 C6 C10 118.23(11) . . ?
C1 C6 C10 122.14(10) . . ?
C2 C7 C8 114.27(12) . . ?
C2 C7 C9 109.88(11) . . ?
C8 C7 C9 110.17(12) . . ?
C2 C7 H7 107.4 . . ?
C8 C7 H7 107.4 . . ?
C9 C7 H7 107.4 . . ?
C7 C8 H8A 109.5 . . ?
C7 C8 H8B 109.5 . . ?
H8A C8 H8B 109.5 . . ?
C7 C8 H8C 109.5 . . ?
H8A C8 H8C 109.5 . . ?
H8B C8 H8C 109.5 . . ?
C7 C9 H9A 109.5 . . ?
C7 C9 H9B 109.5 . . ?
H9A C9 H9B 109.5 . . ?
C7 C9 H9C 109.5 . . ?
H9A C9 H9C 109.5 . . ?
H9B C9 H9C 109.5 . . ?
C6 C10 C12 113.59(11) . . ?
C6 C10 C11 109.15(11) . . ?
C12 C10 C11 109.90(13) . . ?
C6 C10 H10 108.0 . . ?
C12 C10 H10 108.0 . . ?
C11 C10 H10 108.0 . . ?
C10 C11 H11A 109.5 . . ?
C10 C11 H11B 109.5 . . ?
H11A C11 H11B 109.5 . . ?
C10 C11 H11C 109.5 . . ?
H11A C11 H11C 109.5 . . ?
H11B C11 H11C 109.5 . . ?
C10 C12 H12A 109.5 . . ?
C10 C12 H12B 109.5 . . ?
H12A C12 H12B 109.5 . . ?
C10 C12 H12C 109.5 . . ?
H12A C12 H12C 109.5 . . ?
H12B C12 H12C 109.5 . . ?
N2 C13 N1 104.57(10) . . ?
N2 C13 P1 120.31(9) . . ?
N1 C13 P1 135.10(9) . . ?
C15 C14 N1 107.12(11) . . ?
C15 C14 C18 130.52(12) . . ?
N1 C14 C18 122.36(11) . . ?
C14 C15 N2 106.98(10) . . ?
C14 C15 C19 131.02(13) . . ?
N2 C15 C19 121.99(12) . . ?
N1 C16 H16A 109.5 . . ?
N1 C16 H16B 109.5 . . ?
H16A C16 H16B 109.5 . . ?
N1 C16 H16C 109.5 . . ?
H16A C16 H16C 109.5 . . ?
H16B C16 H16C 109.5 . . ?
N2 C17 H17A 109.5 . . ?
N2 C17 H17B 109.5 . . ?
H17A C17 H17B 109.5 . . ?
N2 C17 H17C 109.5 . . ?
H17A C17 H17C 109.5 . . ?
H17B C17 H17C 109.5 . . ?
C14 C18 H18A 109.5 . . ?
C14 C18 H18B 109.5 . . ?
H18A C18 H18B 109.5 . . ?
C14 C18 H18C 109.5 . . ?
H18A C18 H18C 109.5 . . ?
H18B C18 H18C 109.5 . . ?
C15 C19 H19A 109.5 . . ?
C15 C19 H19B 109.5 . . ?
H19A C19 H19B 109.5 . . ?
C15 C19 H19C 109.5 . . ?
H19A C19 H19C 109.5 . . ?
H19B C19 H19C 109.5 . . ?

loop_
_geom_bond_atom_site_label_1
_geom_bond_atom_site_label_2
_geom_bond_distance
_geom_bond_site_symmetry_2
_geom_bond_publ_flag
P1 C13 1.7730(13) . ?
P1 C1 1.8490(12) . ?
N1 C13 1.3731(15) . ?
N1 C14 1.4114(16) . ?
N1 C16 1.4599(16) . ?
N2 C13 1.3718(15) . ?
N2 C15 1.3991(17) . ?
N2 C17 1.4530(16) . ?
C1 C6 1.4189(17) . ?
C1 C2 1.4219(16) . ?
C2 C3 1.3942(17) . ?
C2 C7 1.5225(17) . ?
C3 C4 1.3857(19) . ?
C3 H3 0.9500 . ?
C4 C5 1.3818(18) . ?
C4 H4 0.9500 . ?
C5 C6 1.3983(16) . ?
C5 H5 0.9500 . ?
C6 C10 1.5219(17) . ?
C7 C8 1.532(2) . ?
C7 C9 1.532(2) . ?
C7 H7 1.0000 . ?
C8 H8A 0.9800 . ?
C8 H8B 0.9800 . ?
C8 H8C 0.9800 . ?
C9 H9A 0.9800 . ?
C9 H9B 0.9800 . ?
C9 H9C 0.9800 . ?
C10 C12 1.527(2) . ?
C10 C11 1.531(2) . ?
C10 H10 1.0000 . ?
C11 H11A 0.9800 . ?
C11 H11B 0.9800 . ?
C11 H11C 0.9800 . ?
C12 H12A 0.9800 . ?
C12 H12B 0.9800 . ?
C12 H12C 0.9800 . ?
C14 C15 1.3472(18) . ?
C14 C18 1.4900(19) . ?
C15 C19 1.4854(18) . ?
C16 H16A 0.9800 . ?
C16 H16B 0.9800 . ?
C16 H16C 0.9800 . ?
C17 H17A 0.9800 . ?
C17 H17B 0.9800 . ?
C17 H17C 0.9800 . ?
C18 H18A 0.9800 . ?
C18 H18B 0.9800 . ?
C18 H18C 0.9800 . ?
C19 H19A 0.9800 . ?
C19 H19B 0.9800 . ?
C19 H19C 0.9800 . ?

loop_
_geom_torsion_atom_site_label_1
_geom_torsion_atom_site_label_2
_geom_torsion_atom_site_label_3
_geom_torsion_atom_site_label_4
_geom_torsion
_geom_torsion_site_symmetry_1
_geom_torsion_site_symmetry_2
_geom_torsion_site_symmetry_3
_geom_torsion_site_symmetry_4
_geom_torsion_publ_flag
C13 P1 C1 C6 66.95(11) . . . . ?
C13 P1 C1 C2 -116.89(9) . . . . ?
C6 C1 C2 C3 -3.42(17) . . . . ?
P1 C1 C2 C3 -179.73(9) . . . . ?
C6 C1 C2 C7 175.34(11) . . . . ?
P1 C1 C2 C7 -0.96(15) . . . . ?
C1 C2 C3 C4 0.93(18) . . . . ?
C7 C2 C3 C4 -177.85(12) . . . . ?
C2 C3 C4 C5 1.5(2) . . . . ?
C3 C4 C5 C6 -1.4(2) . . . . ?
C4 C5 C6 C1 -1.11(19) . . . . ?
C4 C5 C6 C10 176.99(12) . . . . ?
C2 C1 C6 C5 3.52(17) . . . . ?
P1 C1 C6 C5 179.66(9) . . . . ?
C2 C1 C6 C10 -174.50(11) . . . . ?
P1 C1 C6 C10 1.64(16) . . . . ?
C3 C2 C7 C8 -28.15(17) . . . . ?
C1 C2 C7 C8 153.09(12) . . . . ?
C3 C2 C7 C9 96.28(14) . . . . ?
C1 C2 C7 C9 -82.48(15) . . . . ?
C5 C6 C10 C12 38.82(18) . . . . ?
C1 C6 C10 C12 -143.13(14) . . . . ?
C5 C6 C10 C11 -84.19(14) . . . . ?
C1 C6 C10 C11 93.86(14) . . . . ?
C15 N2 C13 N1 0.67(13) . . . . ?
C17 N2 C13 N1 172.76(11) . . . . ?
C15 N2 C13 P1 -178.01(8) . . . . ?
C17 N2 C13 P1 -5.93(16) . . . . ?
C14 N1 C13 N2 -0.04(13) . . . . ?
C16 N1 C13 N2 -167.28(12) . . . . ?
C14 N1 C13 P1 178.35(10) . . . . ?
C16 N1 C13 P1 11.1(2) . . . . ?
C1 P1 C13 N2 -169.87(9) . . . . ?
C1 P1 C13 N1 11.94(14) . . . . ?
C13 N1 C14 C15 -0.61(14) . . . . ?
C16 N1 C14 C15 167.00(12) . . . . ?
C13 N1 C14 C18 -179.96(12) . . . . ?
C16 N1 C14 C18 -12.36(19) . . . . ?
N1 C14 C15 N2 0.99(13) . . . . ?
C18 C14 C15 N2 -179.73(13) . . . . ?
N1 C14 C15 C19 -177.95(13) . . . . ?
C18 C14 C15 C19 1.3(2) . . . . ?
C13 N2 C15 C14 -1.07(14) . . . . ?
C17 N2 C15 C14 -172.90(11) . . . . ?
C13 N2 C15 C19 177.99(12) . . . . ?
C17 N2 C15 C19 6.16(19) . . . . ?
